data_1550776
loop_
_publ_author_name
'Ding, Chunyong'
'Chen, Hongjin'
'Liang, Bing'
'Jiao, Mingkun'
'Liang, Guang'
'Zhang, Ao'

_publ_section_title
;
 Biomimetic Synthesis of Natural Product Salviadione and Its Hybrids:
 Discovery of Tissue-Specific Anti-Inflammatory Agents for Acute Lung
 Injury
;
_journal_name_full 'Chemical Science'
_journal_paper_doi 10.1039/C9SC00086K
_journal_year 2019
_chemical_absolute_configuration rmad
_chemical_formula_moiety 'C25 H18 Cl N O3'
_chemical_formula_sum 'C25 H18 Cl N O3'
_chemical_formula_weight 415.85
_chemical_name_systematic 4437-104
_chemical_properties_physical ', Light-sensitive'
_space_group_crystal_system orthorhombic
_space_group_IT_number 45
_space_group_name_Hall 'I 2 -2c'
_space_group_name_H-M_alt 'I b a 2'
_symmetry_space_group_name_Hall 'I 2 -2c'
_symmetry_space_group_name_H-M 'I b a 2'
_atom_sites_solution_hydrogens geom
_audit_creation_date 2016-12-05
_audit_creation_method
;
Olex2 1.2-alpha
(compiled 2016.11.24 svn.r3356 for OlexSys, GUI svn.r5267)
;
_audit_update_record
;
2016-12-06 deposited with the CCDC.    2019-03-21 downloaded from the CCDC.
;
_cell_angle_alpha 90
_cell_angle_beta 90
_cell_angle_gamma 90
_cell_formula_units_Z 8
_cell_length_a 7.2897(3)
_cell_length_b 23.0144(10)
_cell_length_c 25.5674(10)
_cell_measurement_reflns_used 9934
_cell_measurement_temperature 100
_cell_measurement_theta_max 64.44
_cell_measurement_theta_min 3.84
_cell_volume 4289.4(3)
_computing_cell_refinement 'SAINT v7.68A (Bruker, 2009)'
_computing_data_reduction 'SAINT v7.68A (Bruker, 2009)'
_computing_molecular_graphics 'Olex2 (Dolomanov et al., 2009)'
_computing_publication_material 'Olex2 (Dolomanov et al., 2009)'
_computing_structure_refinement 'ShelXL (Sheldrick, 2015)'
_computing_structure_solution 'SHELXS-97 (Sheldrick, 2008)'
_diffrn_ambient_temperature 100
_diffrn_measured_fraction_theta_full 0.993
_diffrn_measured_fraction_theta_max 0.993
_diffrn_measurement_device_type 'Bruker APEX-II CCD'
_diffrn_measurement_method '\f and \w scans'
_diffrn_radiation_monochromator graphite
_diffrn_radiation_type CuK\a
_diffrn_radiation_wavelength 1.54178
_diffrn_reflns_av_R_equivalents 0.0360
_diffrn_reflns_av_unetI/netI 0.0380
_diffrn_reflns_Laue_measured_fraction_full 0.993
_diffrn_reflns_Laue_measured_fraction_max 0.993
_diffrn_reflns_limit_h_max 8
_diffrn_reflns_limit_h_min -8
_diffrn_reflns_limit_k_max 26
_diffrn_reflns_limit_k_min -26
_diffrn_reflns_limit_l_max 29
_diffrn_reflns_limit_l_min -29
_diffrn_reflns_number 18080
_diffrn_reflns_point_group_measured_fraction_full 0.965
_diffrn_reflns_point_group_measured_fraction_max 0.965
_diffrn_reflns_theta_full 64.867
_diffrn_reflns_theta_max 64.867
_diffrn_reflns_theta_min 3.457
_diffrn_standards_number 0
_exptl_absorpt_coefficient_mu 1.788
_exptl_absorpt_correction_T_max 0.7525
_exptl_absorpt_correction_T_min 0.5960
_exptl_absorpt_correction_type multi-scan
_exptl_absorpt_process_details
;
SADABS-2008/1 (Bruker,2008) was used for absorption correction.
wR2(int) was 0.1346 before and 0.0644 after correction.
The Ratio of minimum to maximum transmission is 0.7920.
The \l/2 correction factor is 0.0015.
;
_exptl_crystal_colour yellow
_exptl_crystal_colour_primary yellow
_exptl_crystal_density_diffrn 1.288
_exptl_crystal_density_method 'not measured'
_exptl_crystal_description block
_exptl_crystal_F_000 1728
_exptl_crystal_recrystallization_method 'Re-crystallisation from solvent: CH2Cl2'
_exptl_crystal_size_max 0.3
_exptl_crystal_size_mid 0.15
_exptl_crystal_size_min 0.12
_refine_diff_density_max 0.552
_refine_diff_density_min -0.209
_refine_diff_density_rms 0.046
_refine_ls_abs_structure_details
;
 Flack x determined using 1583 quotients [(I+)-(I-)]/[(I+)+(I-)]
 (Parsons, Flack and Wagner, Acta Cryst. B69 (2013) 249-259).
;
_refine_ls_abs_structure_Flack 0.068(10)
_refine_ls_extinction_method none
_refine_ls_goodness_of_fit_ref 1.107
_refine_ls_hydrogen_treatment constr
_refine_ls_matrix_type full
_refine_ls_number_parameters 274
_refine_ls_number_reflns 3532
_refine_ls_number_restraints 2
_refine_ls_restrained_S_all 1.107
_refine_ls_R_factor_all 0.0371
_refine_ls_R_factor_gt 0.0366
_refine_ls_shift/su_max 0.000
_refine_ls_shift/su_mean 0.000
_refine_ls_structure_factor_coef Fsqd
_refine_ls_weighting_details 'w=1/[\s^2^(Fo^2^)+(0.0218P)^2^+7.0952P] where P=(Fo^2^+2Fc^2^)/3'
_refine_ls_weighting_scheme calc
_refine_ls_wR_factor_gt 0.0889
_refine_ls_wR_factor_ref 0.0892
_reflns_Friedel_coverage 0.894
_reflns_Friedel_fraction_full 0.937
_reflns_Friedel_fraction_max 0.937
_reflns_number_gt 3484
_reflns_number_total 3532
_reflns_threshold_expression 'I > 2\s(I)'
_cod_data_source_file c9sc00086k2.cif
_cod_data_source_block cu_2015536_0m
_cod_database_code 1550776
_shelx_space_group_comment
;
The symmetry employed for this shelxl refinement is uniquely defined
by the following loop, which should always be used as a source of
symmetry information in preference to the above space-group names.
They are only intended as comments.
;
_olex2_refinement_description
;
1. Fixed Uiso
 At 1.2 times of:
  All C(H) groups, All C(H,H) groups
 At 1.5 times of:
  All C(H,H,H) groups
2. Restrained distances
 O2-C24 \\sim O2-C20
 with sigma of 0.02
3.a Secondary CH2 refined with riding coordinates:
 C12(H12A,H12B)
3.b Aromatic/amide H refined with riding coordinates:
 C6(H6), C5(H5), C24(H24), C17(H17), C18(H18), C3(H3), C2(H2)
3.c Idealised Me refined as rotating group:
 C15(H15A,H15B,H15C), C25(H25A,H25B,H25C), C16(H16A,H16B,H16C)
;
_shelx_shelxl_version_number 2014/7
_olex2_submission_special_instructions 'No special instructions were received'

loop_
_space_group_symop_operation_xyz
'x, y, z'
'-x, -y, z'
'-x, y, z+1/2'
'x, -y, z+1/2'
'x+1/2, y+1/2, z+1/2'
'-x+1/2, -y+1/2, z+1/2'
'-x+1/2, y+1/2, z+1'
'x+1/2, -y+1/2, z+1'

loop_
_atom_site_label
_atom_site_type_symbol
_atom_site_fract_x
_atom_site_fract_y
_atom_site_fract_z
_atom_site_U_iso_or_equiv
_atom_site_adp_type
_atom_site_occupancy
_atom_site_site_symmetry_order
_atom_site_calc_flag
_atom_site_refinement_flags_posn
Cl1 Cl 0.80800(12) 0.74285(4) -0.01326(4) 0.0297(2) Uani 1 1 d .
O1 O 0.7396(4) 0.98564(11) 0.09254(11) 0.0260(6) Uani 1 1 d .
O2 O 0.6630(3) 1.11623(10) 0.22826(11) 0.0234(6) Uani 1 1 d D
O3 O 0.9987(4) 0.77354(11) 0.22230(10) 0.0267(6) Uani 1 1 d .
C6 C 0.7477(5) 0.76599(15) 0.08909(15) 0.0220(8) Uani 1 1 d .
H6 H 0.6911 0.7288 0.0906 0.026 Uiso 1 1 calc R
N2 N 0.8426(4) 0.88971(12) 0.17670(12) 0.0173(6) Uani 1 1 d .
C15 C 0.9504(6) 0.86179(19) 0.39621(17) 0.0330(10) Uani 1 1 d .
H15A H 1.0677 0.8823 0.3929 0.049 Uiso 1 1 calc GR
H15B H 0.9718 0.8230 0.4107 0.049 Uiso 1 1 calc GR
H15C H 0.8690 0.8836 0.4195 0.049 Uiso 1 1 calc GR
C13 C 0.8615(6) 0.85633(17) 0.34249(16) 0.0261(8) Uani 1 1 d .
C14 C 0.8283(5) 0.91474(16) 0.31689(15) 0.0219(8) Uani 1 1 d .
C9 C 0.8291(5) 0.91423(16) 0.26191(14) 0.0177(7) Uani 1 1 d .
C8 C 0.7866(5) 0.96358(16) 0.23234(15) 0.0189(7) Uani 1 1 d .
C7 C 0.7931(5) 0.94901(15) 0.17977(15) 0.0188(7) Uani 1 1 d .
C22 C 0.7438(5) 0.99278(16) 0.14005(15) 0.0206(8) Uani 1 1 d .
C21 C 0.6986(5) 1.04907(16) 0.16398(15) 0.0207(8) Uani 1 1 d .
C23 C 0.6452(5) 1.10316(16) 0.13990(16) 0.0210(8) Uani 1 1 d .
C25 C 0.6057(5) 1.11383(16) 0.08354(16) 0.0230(8) Uani 1 1 d .
H25A H 0.4959 1.0921 0.0733 0.034 Uiso 1 1 calc GR
H25B H 0.7102 1.1010 0.0624 0.034 Uiso 1 1 calc GR
H25C H 0.5849 1.1554 0.0779 0.034 Uiso 1 1 calc GR
C1 C 0.8202(5) 0.78635(16) 0.04247(15) 0.0226(8) Uani 1 1 d .
C5 C 0.7585(5) 0.79992(16) 0.13296(14) 0.0189(7) Uani 1 1 d .
H5 H 0.7090 0.7863 0.1651 0.023 Uiso 1 1 calc R
C4 C 0.8412(5) 0.85408(16) 0.13066(14) 0.0196(8) Uani 1 1 d .
C20 C 0.7043(5) 1.05982(16) 0.21729(16) 0.0220(8) Uani 1 1 d D
C24 C 0.6294(5) 1.14173(16) 0.17999(16) 0.0234(8) Uani 1 1 d D
H24 H 0.5990 1.1815 0.1755 0.028 Uiso 1 1 calc R
C19 C 0.7439(5) 1.01676(17) 0.25612(15) 0.0212(8) Uani 1 1 d .
C16 C 0.6728(6) 0.82590(18) 0.34824(18) 0.0351(10) Uani 1 1 d .
H16A H 0.6881 0.7895 0.3677 0.053 Uiso 1 1 calc GR
H16B H 0.6229 0.8175 0.3135 0.053 Uiso 1 1 calc GR
H16C H 0.5883 0.8515 0.3672 0.053 Uiso 1 1 calc GR
C12 C 0.9862(6) 0.81940(18) 0.30616(15) 0.0308(9) Uani 1 1 d .
H12A H 1.1130 0.8340 0.3105 0.037 Uiso 1 1 calc R
H12B H 0.9848 0.7792 0.3199 0.037 Uiso 1 1 calc R
C11 C 0.9493(5) 0.81562(16) 0.24726(15) 0.0225(8) Uani 1 1 d .
C10 C 0.8670(5) 0.86884(15) 0.22719(15) 0.0196(7) Uani 1 1 d .
C17 C 0.7833(5) 0.96657(16) 0.34003(15) 0.0218(8) Uani 1 1 d .
H17 H 0.7792 0.9687 0.3771 0.026 Uiso 1 1 calc R
C18 C 0.7424(5) 1.01767(16) 0.31020(16) 0.0232(8) Uani 1 1 d .
H18 H 0.7138 1.0528 0.3279 0.028 Uiso 1 1 calc R
C3 C 0.9172(5) 0.87385(15) 0.08418(14) 0.0193(7) Uani 1 1 d .
H3 H 0.9767 0.9105 0.0830 0.023 Uiso 1 1 calc R
C2 C 0.9062(5) 0.84010(17) 0.03954(14) 0.0226(8) Uani 1 1 d .
H2 H 0.9565 0.8535 0.0074 0.027 Uiso 1 1 calc R

loop_
_atom_site_aniso_label
_atom_site_aniso_U_11
_atom_site_aniso_U_22
_atom_site_aniso_U_33
_atom_site_aniso_U_23
_atom_site_aniso_U_13
_atom_site_aniso_U_12
Cl1 0.0332(4) 0.0333(5) 0.0227(4) -0.0103(5) 0.0023(4) -0.0056(4)
O1 0.0346(14) 0.0218(14) 0.0216(15) -0.0016(11) -0.0057(12) 0.0025(11)
O2 0.0254(13) 0.0161(12) 0.0288(15) -0.0017(11) -0.0044(11) 0.0013(10)
O3 0.0356(14) 0.0194(14) 0.0251(14) 0.0000(11) 0.0006(13) 0.0062(12)
C6 0.0173(16) 0.0218(18) 0.027(2) 0.0014(16) -0.0015(15) 0.0012(14)
N2 0.0206(15) 0.0125(14) 0.0187(16) -0.0015(12) 0.0000(12) -0.0002(11)
C15 0.049(3) 0.027(2) 0.023(2) 0.0024(17) -0.0042(18) 0.0021(19)
C13 0.039(2) 0.0206(19) 0.0190(18) 0.0005(15) -0.0029(17) -0.0017(16)
C14 0.0197(17) 0.021(2) 0.025(2) 0.0027(16) -0.0028(14) -0.0047(14)
C9 0.0190(17) 0.0182(18) 0.0159(18) -0.0025(15) 0.0012(14) 0.0015(13)
C8 0.0201(18) 0.0172(18) 0.0195(18) 0.0002(15) -0.0037(14) -0.0012(14)
C7 0.0154(16) 0.0162(17) 0.0248(19) -0.0011(16) 0.0004(14) -0.0017(13)
C22 0.0156(16) 0.0187(18) 0.027(2) 0.0004(16) 0.0000(15) -0.0004(15)
C21 0.0182(18) 0.0165(18) 0.028(2) 0.0003(15) -0.0036(14) -0.0025(14)
C23 0.0160(17) 0.0193(19) 0.028(2) 0.0046(16) -0.0034(15) -0.0005(13)
C25 0.0187(17) 0.0163(18) 0.034(2) 0.0081(17) -0.0030(16) 0.0000(13)
C1 0.0255(18) 0.022(2) 0.0204(19) -0.0056(15) -0.0026(15) 0.0035(15)
C5 0.0183(15) 0.0207(18) 0.0179(18) 0.0001(15) 0.0015(14) 0.0003(13)
C4 0.0153(15) 0.0215(19) 0.0218(19) -0.0040(15) -0.0018(14) 0.0032(13)
C20 0.0205(17) 0.0181(19) 0.028(2) -0.0022(16) -0.0004(15) -0.0033(14)
C24 0.0220(18) 0.0135(17) 0.035(2) 0.0014(16) -0.0052(16) 0.0026(13)
C19 0.0171(16) 0.022(2) 0.025(2) -0.0025(16) -0.0008(16) -0.0014(14)
C16 0.052(3) 0.023(2) 0.030(2) 0.0027(17) 0.0009(19) -0.0095(19)
C12 0.043(2) 0.025(2) 0.024(2) 0.0054(16) -0.0062(18) 0.0076(17)
C11 0.0225(18) 0.0181(19) 0.027(2) 0.0022(16) -0.0011(14) -0.0012(14)
C10 0.0212(17) 0.0181(18) 0.0194(19) 0.0020(15) -0.0015(15) -0.0034(14)
C17 0.0260(19) 0.0230(19) 0.0164(18) -0.0015(15) -0.0003(15) -0.0054(15)
C18 0.0232(18) 0.0194(19) 0.027(2) -0.0054(16) 0.0017(16) 0.0015(15)
C3 0.0187(17) 0.0185(18) 0.021(2) 0.0019(15) -0.0009(14) 0.0027(13)
C2 0.0233(18) 0.0263(19) 0.0181(19) 0.0067(15) 0.0017(15) 0.0016(15)

loop_
_atom_type_symbol
_atom_type_description
_atom_type_scat_dispersion_real
_atom_type_scat_dispersion_imag
_atom_type_scat_source
C C 0.0181 0.0091 'International Tables Vol C Tables 4.2.6.8 and 6.1.1.4'
H H 0.0000 0.0000 'International Tables Vol C Tables 4.2.6.8 and 6.1.1.4'
Cl Cl 0.3639 0.7018 'International Tables Vol C Tables 4.2.6.8 and 6.1.1.4'
N N 0.0311 0.0180 'International Tables Vol C Tables 4.2.6.8 and 6.1.1.4'
O O 0.0492 0.0322 'International Tables Vol C Tables 4.2.6.8 and 6.1.1.4'

loop_
_geom_angle_atom_site_label_1
_geom_angle_atom_site_label_2
_geom_angle_atom_site_label_3
_geom_angle
C20 O2 C24 105.0(3)
C1 C6 H6 120.3
C5 C6 H6 120.3
C5 C6 C1 119.4(3)
C7 N2 C4 126.6(3)
C10 N2 C7 108.4(3)
C10 N2 C4 124.5(3)
H15A C15 H15B 109.5
H15A C15 H15C 109.5
H15B C15 H15C 109.5
C13 C15 H15A 109.5
C13 C15 H15B 109.5
C13 C15 H15C 109.5
C15 C13 C16 109.2(3)
C15 C13 C12 109.6(3)
C14 C13 C15 112.6(3)
C14 C13 C16 107.4(3)
C14 C13 C12 108.7(3)
C16 C13 C12 109.2(3)
C9 C14 C13 115.1(3)
C17 C14 C13 128.6(4)
C17 C14 C9 116.1(3)
C8 C9 C14 122.2(3)
C10 C9 C14 129.9(4)
C10 C9 C8 107.9(3)
C9 C8 C19 121.6(4)
C7 C8 C9 108.7(3)
C7 C8 C19 129.8(4)
N2 C7 C22 133.1(3)
C8 C7 N2 107.2(3)
C8 C7 C22 119.6(3)
O1 C22 C7 126.6(3)
O1 C22 C21 121.7(3)
C21 C22 C7 111.7(3)
C23 C21 C22 130.0(4)
C20 C21 C22 124.1(3)
C20 C21 C23 105.9(3)
C21 C23 C25 127.4(4)
C24 C23 C21 105.3(3)
C24 C23 C25 127.2(3)
C23 C25 H25A 109.5
C23 C25 H25B 109.5
C23 C25 H25C 109.5
H25A C25 H25B 109.5
H25A C25 H25C 109.5
H25B C25 H25C 109.5
C6 C1 Cl1 119.3(3)
C6 C1 C2 121.3(3)
C2 C1 Cl1 119.4(3)
C6 C5 H5 119.9
C6 C5 C4 120.2(3)
C4 C5 H5 119.9
C5 C4 N2 118.8(3)
C5 C4 C3 120.3(3)
C3 C4 N2 120.8(3)
O2 C20 C21 111.5(3)
O2 C20 C19 124.2(3)
C21 C20 C19 124.3(3)
O2 C24 H24 123.9
C23 C24 O2 112.3(3)
C23 C24 H24 123.9
C8 C19 C20 110.4(3)
C18 C19 C8 116.7(4)
C18 C19 C20 132.9(4)
C13 C16 H16A 109.5
C13 C16 H16B 109.5
C13 C16 H16C 109.5
H16A C16 H16B 109.5
H16A C16 H16C 109.5
H16B C16 H16C 109.5
C13 C12 H12A 107.1
C13 C12 H12B 107.1
H12A C12 H12B 106.8
C11 C12 C13 121.1(3)
C11 C12 H12A 107.1
C11 C12 H12B 107.1
O3 C11 C12 120.6(3)
O3 C11 C10 127.4(3)
C10 C11 C12 111.8(3)
N2 C10 C9 107.8(3)
N2 C10 C11 132.1(3)
C9 C10 C11 119.1(3)
C14 C17 H17 118.9
C14 C17 C18 122.3(4)
C18 C17 H17 118.9
C19 C18 C17 121.2(4)
C19 C18 H18 119.4
C17 C18 H18 119.4
C4 C3 H3 120.0
C2 C3 C4 120.0(3)
C2 C3 H3 120.0
C1 C2 H2 120.6
C3 C2 C1 118.8(3)
C3 C2 H2 120.6

loop_
_geom_bond_atom_site_label_1
_geom_bond_atom_site_label_2
_geom_bond_distance
Cl1 C1 1.744(4)
O1 C22 1.226(5)
O2 C20 1.362(4)
O2 C24 1.388(5)
O3 C11 1.214(5)
C6 H6 0.9500
C6 C1 1.386(6)
C6 C5 1.369(5)
N2 C7 1.414(4)
N2 C4 1.435(5)
N2 C10 1.389(5)
C15 H15A 0.9800
C15 H15B 0.9800
C15 H15C 0.9800
C15 C13 1.524(6)
C13 C14 1.515(5)
C13 C16 1.551(6)
C13 C12 1.553(6)
C14 C9 1.406(5)
C14 C17 1.371(6)
C9 C8 1.399(5)
C9 C10 1.398(5)
C8 C7 1.386(6)
C8 C19 1.402(5)
C7 C22 1.475(5)
C22 C21 1.470(5)
C21 C23 1.442(5)
C21 C20 1.386(6)
C23 C25 1.490(6)
C23 C24 1.361(6)
C25 H25A 0.9800
C25 H25B 0.9800
C25 H25C 0.9800
C1 C2 1.389(5)
C5 H5 0.9500
C5 C4 1.386(5)
C4 C3 1.388(5)
C20 C19 1.432(6)
C24 H24 0.9500
C19 C18 1.383(6)
C16 H16A 0.9800
C16 H16B 0.9800
C16 H16C 0.9800
C12 H12A 0.9900
C12 H12B 0.9900
C12 C11 1.532(5)
C11 C10 1.457(5)
C17 H17 0.9500
C17 C18 1.433(5)
C18 H18 0.9500
C3 H3 0.9500
C3 C2 1.383(5)
C2 H2 0.9500

loop_
_geom_torsion_atom_site_label_1
_geom_torsion_atom_site_label_2
_geom_torsion_atom_site_label_3
_geom_torsion_atom_site_label_4
_geom_torsion
Cl1 C1 C2 C3 -179.1(3)
O1 C22 C21 C23 -0.2(6)
O1 C22 C21 C20 -178.8(4)
O2 C20 C19 C8 -178.1(3)
O2 C20 C19 C18 4.0(6)
O3 C11 C10 N2 -8.9(6)
O3 C11 C10 C9 -176.1(4)
C6 C1 C2 C3 -0.7(5)
C6 C5 C4 N2 177.1(3)
C6 C5 C4 C3 -1.3(5)
N2 C7 C22 O1 -1.7(6)
N2 C7 C22 C21 178.6(3)
N2 C4 C3 C2 -176.7(3)
C15 C13 C14 C9 151.8(4)
C15 C13 C14 C17 -33.9(6)
C15 C13 C12 C11 -169.0(4)
C13 C14 C9 C8 175.0(3)
C13 C14 C9 C10 -4.4(6)
C13 C14 C17 C18 -175.2(4)
C13 C12 C11 O3 -153.9(4)
C13 C12 C11 C10 31.1(5)
C14 C13 C12 C11 -45.5(5)
C14 C9 C8 C7 -178.0(3)
C14 C9 C8 C19 1.2(5)
C14 C9 C10 N2 177.7(4)
C14 C9 C10 C11 -12.2(6)
C14 C17 C18 C19 1.0(6)
C9 C14 C17 C18 -1.0(5)
C9 C8 C7 N2 -0.7(4)
C9 C8 C7 C22 176.7(3)
C9 C8 C19 C20 -179.4(3)
C9 C8 C19 C18 -1.2(5)
C8 C9 C10 N2 -1.8(4)
C8 C9 C10 C11 168.3(3)
C8 C7 C22 O1 -178.3(3)
C8 C7 C22 C21 2.0(4)
C8 C19 C18 C17 0.2(5)
C7 N2 C4 C5 -131.6(4)
C7 N2 C4 C3 46.8(5)
C7 N2 C10 C9 1.4(4)
C7 N2 C10 C11 -166.9(4)
C7 C8 C19 C20 -0.5(5)
C7 C8 C19 C18 177.8(3)
C7 C22 C21 C23 179.5(3)
C7 C22 C21 C20 0.8(5)
C22 C21 C23 C25 6.1(6)
C22 C21 C23 C24 -176.9(4)
C22 C21 C20 O2 177.5(3)
C22 C21 C20 C19 -3.9(6)
C21 C23 C24 O2 -1.9(4)
C21 C20 C19 C8 3.5(5)
C21 C20 C19 C18 -174.3(4)
C23 C21 C20 O2 -1.4(4)
C23 C21 C20 C19 177.2(3)
C25 C23 C24 O2 175.1(3)
C1 C6 C5 C4 -0.1(5)
C5 C6 C1 Cl1 179.5(3)
C5 C6 C1 C2 1.0(5)
C5 C4 C3 C2 1.7(5)
C4 N2 C7 C8 170.8(3)
C4 N2 C7 C22 -6.1(6)
C4 N2 C10 C9 -170.1(3)
C4 N2 C10 C11 21.6(6)
C4 C3 C2 C1 -0.7(5)
C20 O2 C24 C23 1.1(4)
C20 C21 C23 C25 -175.0(3)
C20 C21 C23 C24 1.9(4)
C20 C19 C18 C17 177.9(4)
C24 O2 C20 C21 0.3(4)
C24 O2 C20 C19 -178.3(3)
C19 C8 C7 N2 -179.7(4)
C19 C8 C7 C22 -2.3(5)
C16 C13 C14 C9 -87.9(4)
C16 C13 C14 C17 86.4(5)
C16 C13 C12 C11 71.4(5)
C12 C13 C14 C9 30.2(5)
C12 C13 C14 C17 -155.5(4)
C12 C11 C10 N2 165.8(4)
C12 C11 C10 C9 -1.4(5)
C10 N2 C7 C8 -0.4(4)
C10 N2 C7 C22 -177.4(4)
C10 N2 C4 C5 38.2(5)
C10 N2 C4 C3 -143.4(3)
C10 C9 C8 C7 1.5(4)
C10 C9 C8 C19 -179.3(3)
C17 C14 C9 C8 0.0(5)
C17 C14 C9 C10 -179.4(3)
